data_4344067
loop_
_publ_author_name
'Brown, Tristan R.'
'Dolinar, Brian S.'
'Hillard, Elizabeth A.'
'Cl\'erac, Rodolphe'
'Berry, John F.'

_publ_section_title
;
 Electronic Structure of Ru2(II,II) Oxypyridinates: Synthetic, Structural,
 and Theoretical Insights into Axial Ligand Binding.
;
_journal_issue 17
_journal_name_full 'Inorganic chemistry'
_journal_page_first 8571
_journal_page_last 8589
_journal_paper_doi 10.1021/acs.inorgchem.5b01241
_journal_volume 54
_journal_year 2015
_chemical_formula_moiety 'C40 H24 Cl10 N8 O8 Ru4 Zn, 1.33(C H2 Cl2)'
_chemical_formula_sum 'C41.33 H26.66 Cl12.66 N8 O8 Ru4 Zn'
_chemical_formula_weight 1681.87
_chemical_name_common '[Ru2(chp)4]2(ZnCl2)*1.33(CH2Cl2)'
_space_group_crystal_system monoclinic
_space_group_IT_number 14
_space_group_name_Hall '-P 2yn'
_space_group_name_H-M_alt 'P 1 21/n 1'
_symmetry_space_group_name_Hall '-P 2yn'
_symmetry_space_group_name_H-M 'P 1 21/n 1'
_atom_sites_solution_hydrogens geom
_atom_sites_solution_primary direct
_cell_angle_alpha 90
_cell_angle_beta 103.80(3)
_cell_angle_gamma 90
_cell_formula_units_Z 4
_cell_length_a 14.665(16)
_cell_length_b 22.80(2)
_cell_length_c 18.894(18)
_cell_measurement_reflns_used 0
_cell_measurement_temperature 100.0
_cell_measurement_theta_max 0.000
_cell_measurement_theta_min 0.000
_cell_volume 6135(10)
_computing_cell_refinement 'SAINT v8.27A (Bruker, 2012)'
_computing_data_collection 'APEX2 Ver. 2013.2-0 (Bruker-AXS, 2013)'
_computing_data_reduction 'SAINT v8.27A (Bruker, 2012)'
_computing_molecular_graphics 'Olex2 (Dolomanov et al., 2009)'
_computing_publication_material 'Olex2 (Dolomanov et al., 2009)'
_computing_structure_refinement 'ShelXL (Sheldrick, 2008)'
_computing_structure_solution 'ShelXS (Sheldrick, 2008)'
_diffrn_ambient_temperature 100.0
_diffrn_detector_area_resol_mean 7.9
_diffrn_detector_type 'CCD area detector'
_diffrn_measured_fraction_theta_full 0.986
_diffrn_measured_fraction_theta_max 0.978
_diffrn_measurement_device 'three-circle diffractometer'
_diffrn_measurement_device_type 'Bruker APEX-II CCD'
_diffrn_measurement_method '\w scans'
_diffrn_radiation_collimation 'focusing mirrors'
_diffrn_radiation_monochromator graphite
_diffrn_radiation_probe x-ray
_diffrn_radiation_type MoK\a
_diffrn_radiation_wavelength 0.71073
_diffrn_reflns_av_R_equivalents 0.0462
_diffrn_reflns_av_unetI/netI 0.0909
_diffrn_reflns_laue_measured_fraction_full 0.986
_diffrn_reflns_laue_measured_fraction_max 0.978
_diffrn_reflns_limit_h_max 14
_diffrn_reflns_limit_h_min -18
_diffrn_reflns_limit_k_max 28
_diffrn_reflns_limit_k_min -27
_diffrn_reflns_limit_l_max 23
_diffrn_reflns_limit_l_min -19
_diffrn_reflns_number 21354
_diffrn_reflns_point_group_measured_fraction_full 0.986
_diffrn_reflns_point_group_measured_fraction_max 0.978
_diffrn_reflns_theta_full 25.242
_diffrn_reflns_theta_max 26.389
_diffrn_reflns_theta_min 1.424
_diffrn_source 'microfocus sealed X-ray tube'
_diffrn_source_type 'Incoatec I\ms'
_diffrn_standards_number 0
_exptl_absorpt_coefficient_mu 1.950
_exptl_absorpt_correction_T_max 0.9926
_exptl_absorpt_correction_T_min 0.9198
_exptl_absorpt_correction_type analytical
_exptl_absorpt_process_details
;
SADABS-2012/1 (Bruker,2012) was used for absorption correction.
wR2(int) was 0.0511 before and 0.0422 after correction.
The Ratio of minimum to maximum transmission is 0.9267.
The \l/2 correction factor is Not present.
;
_exptl_crystal_colour orange
_exptl_crystal_colour_primary orange
_exptl_crystal_density_diffrn 1.821
_exptl_crystal_density_method 'not measured'
_exptl_crystal_description needle
_exptl_crystal_F_000 3264
_exptl_crystal_size_max 0.106
_exptl_crystal_size_mid 0.044
_exptl_crystal_size_min 0.035
_platon_squeeze_details
;
;
_refine_diff_density_max 1.447
_refine_diff_density_min -1.059
_refine_diff_density_rms 0.155
_refine_ls_extinction_method none
_refine_ls_goodness_of_fit_ref 0.971
_refine_ls_hydrogen_treatment constr
_refine_ls_matrix_type full
_refine_ls_number_parameters 769
_refine_ls_number_reflns 12297
_refine_ls_number_restraints 262
_refine_ls_restrained_S_all 1.348
_refine_ls_R_factor_all 0.0934
_refine_ls_R_factor_gt 0.0516
_refine_ls_shift/su_max 0.001
_refine_ls_shift/su_mean 0.000
_refine_ls_structure_factor_coef Fsqd
_refine_ls_weighting_details 'w=1/[\s^2^(Fo^2^)+(0.0481P)^2^] where P=(Fo^2^+2Fc^2^)/3'
_refine_ls_weighting_scheme calc
_refine_ls_wR_factor_gt 0.1053
_refine_ls_wR_factor_ref 0.1169
_reflns_Friedel_coverage 0.000
_reflns_number_gt 7793
_reflns_number_total 12297
_reflns_threshold_expression 'I > 2\s(I)'
_cod_data_source_file ic5b01241_si_002.cif
_cod_data_source_block berry403
_cod_depositor_comments 'Adding full bibliography for 4344062--4344067.cif.'
_cod_original_cell_volume 6136(11)
_cod_database_code 4344067
_shelx_space_group_comment
;
The symmetry employed for this shelxl refinement is uniquely defined
by the following loop, which should always be used as a source of
symmetry information in preference to the above space-group names.
They are only intended as comments.
;
_shelx_estimated_absorpt_t_max 0.935
_shelx_estimated_absorpt_t_min 0.820
_olex2_refinement_description
;
1. Others
 Fixed Uiso: H7(0.028) H8(0.03) H9(0.03) H7A(0.029) H8A(0.03) H9A(0.03)
 H22(0.035) H23(0.041) H24(0.034) H32(0.058) H33(0.055) H34(0.042) H2(0.031)
 H3(0.035) H4(0.029) H12(0.028) H13(0.028) H14(0.03) H17(0.034) H18(0.041)
 H19(0.033) H27(0.043) H28(0.047) H29(0.033) H37(0.046) H38(0.046) H39(0.032)
 H1SA(0.059) H1SB(0.059) H2SA(0.051) H2SB(0.051)
 Fixed X: H7(0.8729) H8(1.0055) H9(1.1525) H7A(0.8714) H8A(1.0072) H9A(1.1531)
 H22(0.4968) H23(0.3614) H24(0.314) H32(0.5603) H33(0.7309) H34(0.817)
 H2(1.0496) H3(1.2053) H4(1.2896) H12(0.7286) H13(0.7938) H14(0.95) H17(0.9175)
 H18(1.0042) H19(1.096) H27(0.2962) H28(0.4062) H29(0.5658) H37(0.5997)
 H38(0.7036) H39(0.743) H1SA(0.3164) H1SB(0.2837) H2SA(0.9569) H2SB(0.9185)
 Fixed Y: H7(0.7404) H8(0.7979) H9(0.7495) H7A(0.7378) H8A(0.7959) H9A(0.7477)
 H22(0.4304) H23(0.3735) H24(0.3559) H32(0.66) H33(0.6585) H34(0.6074)
 H2(0.5697) H3(0.5412) H4(0.5059) H12(0.5071) H13(0.5285) H14(0.5631)
 H17(0.3447) H18(0.2858) H19(0.3276) H27(0.644) H28(0.7057) H29(0.6829)
 H37(0.3573) H38(0.2997) H39(0.3273) H1SA(0.1732) H1SB(0.1063) H2SA(0.6741)
 H2SB(0.7376)
 Fixed Z: H7(0.2616) H8(0.259) H9(0.2733) H7A(0.2845) H8A(0.2978) H9A(0.3058)
 H22(0.0011) H23(-0.0035) H24(0.1059) H32(0.4623) H33(0.4923) H34(0.4286)
 H2(0.5295) H3(0.5716) H4(0.4864) H12(0.0607) H13(-0.0367) H14(-0.0163)
 H17(0.3372) H18(0.2787) H19(0.205) H27(0.1039) H28(0.0691) H29(0.1056)
 H37(0.4673) H38(0.4208) H39(0.3141) H1SA(0.6624) H1SB(0.6538) H2SA(0.4204)
 H2SB(0.4346)
;
_olex2_submission_special_instructions 'No special instructions were received'

loop_
_space_group_symop_operation_xyz
'x, y, z'
'-x+1/2, y+1/2, -z+1/2'
'-x, -y, -z'
'x-1/2, -y-1/2, z-1/2'

loop_
_atom_site_label
_atom_site_type_symbol
_atom_site_fract_x
_atom_site_fract_y
_atom_site_fract_z
_atom_site_U_iso_or_equiv
_atom_site_adp_type
_atom_site_occupancy
_atom_site_site_symmetry_order
_atom_site_calc_flag
_atom_site_refinement_flags_posn
_atom_site_refinement_flags_adp
_atom_site_refinement_flags_occupancy
_atom_site_disorder_assembly
_atom_site_disorder_group
Ru1 Ru 0.88582(3) 0.54073(2) 0.29884(3) 0.01598(13) Uani 1 1 d . . . . .
Ru2 Ru 1.02039(3) 0.54047(2) 0.26160(3) 0.01547(13) Uani 1 1 d . . . . .
Ru3 Ru 0.66746(3) 0.50776(2) 0.21423(3) 0.01666(13) Uani 1 1 d . . . . .
Ru4 Ru 0.53715(3) 0.50468(2) 0.25653(3) 0.01850(14) Uani 1 1 d . . . . .
Zn1 Zn 0.73832(5) 0.65920(3) 0.20418(5) 0.0234(2) Uani 1 1 d . . . . .
Cl1 Cl 1.23719(10) 0.48973(8) 0.33609(9) 0.0248(4) Uani 1 1 d . . . . .
Cl2 Cl 1.2020(10) 0.6327(7) 0.2771(16) 0.025(3) Uani 0.51(3) 1 d . . P A 1
O2 O 0.8642(12) 0.6279(6) 0.265(3) 0.0183(16) Uani 0.51(3) 1 d . . P A 1
N2 N 1.0211(12) 0.6339(3) 0.269(4) 0.0210(18) Uani 0.51(3) 1 d . . P A 1
C6 C 0.9382(10) 0.6613(5) 0.2639(14) 0.0210(16) Uani 0.51(3) 1 d . . P A 1
C7 C 0.9314(9) 0.7221(5) 0.2626(11) 0.0231(18) Uani 0.51(3) 1 d . . P A 1
H7 H 0.8729 0.7404 0.2616 0.028 Uiso 0.51(3) 1 calc R . P A 1
C8 C 1.0101(9) 0.7564(4) 0.2630(13) 0.0251(19) Uani 0.51(3) 1 d . . P A 1
H8 H 1.0055 0.7979 0.2590 0.030 Uiso 0.51(3) 1 calc R . P A 1
C9 C 1.0961(9) 0.7279(5) 0.2694(12) 0.0251(19) Uani 0.51(3) 1 d . . P A 1
H9 H 1.1525 0.7495 0.2733 0.030 Uiso 0.51(3) 1 calc R . P A 1
C10 C 1.0965(10) 0.6692(4) 0.2699(11) 0.0237(19) Uani 0.51(3) 1 d . . P A 1
Cl2A Cl 1.1992(10) 0.6322(7) 0.2882(17) 0.026(3) Uani 0.49(3) 1 d . . P A 2
O2A O 0.8585(13) 0.6264(7) 0.263(3) 0.0188(16) Uani 0.49(3) 1 d . . P A 2
N2A N 1.0168(13) 0.6335(3) 0.272(4) 0.0211(18) Uani 0.49(3) 1 d . . P A 2
C6A C 0.9351(11) 0.6599(5) 0.2742(15) 0.0211(16) Uani 0.49(3) 1 d . . P A 2
C7A C 0.9299(9) 0.7201(5) 0.2842(11) 0.0241(19) Uani 0.49(3) 1 d . . P A 2
H7A H 0.8714 0.7378 0.2845 0.029 Uiso 0.49(3) 1 calc R . P A 2
C8A C 1.0104(10) 0.7545(5) 0.2936(13) 0.0249(19) Uani 0.49(3) 1 d . . P A 2
H8A H 1.0072 0.7959 0.2978 0.030 Uiso 0.49(3) 1 calc R . P A 2
C9A C 1.0959(9) 0.7263(5) 0.2967(12) 0.0253(19) Uani 0.49(3) 1 d . . P A 2
H9A H 1.1531 0.7477 0.3058 0.030 Uiso 0.49(3) 1 calc R . P A 2
C10A C 1.0947(10) 0.6682(5) 0.2864(12) 0.0231(19) Uani 0.49(3) 1 d . . P A 2
Cl3 Cl 1.08517(11) 0.58409(8) 0.11410(9) 0.0279(4) Uani 1 1 d . . . . .
Cl4 Cl 1.12232(11) 0.44484(8) 0.16885(9) 0.0244(4) Uani 1 1 d . . . . .
Cl5 Cl 0.37315(11) 0.40067(8) 0.24634(10) 0.0291(4) Uani 1 1 d . . . B 1
O5 O 0.5938(3) 0.48298(19) 0.1138(2) 0.0217(10) Uani 1 1 d . . . B 1
N5 N 0.4825(3) 0.4467(2) 0.1705(3) 0.0184(12) Uani 1 1 d . . . B 1
C21 C 0.5172(4) 0.4521(3) 0.1098(4) 0.0222(16) Uani 1 1 d . . . B 1
C22 C 0.4732(4) 0.4251(3) 0.0433(4) 0.0296(18) Uani 1 1 d . . . B 1
H22 H 0.4968 0.4304 0.0011 0.035 Uiso 1 1 calc R . . B 1
C23 C 0.3946(5) 0.3908(3) 0.0410(4) 0.034(2) Uani 1 1 d . . . B 1
H23 H 0.3614 0.3735 -0.0035 0.041 Uiso 1 1 calc R . . B 1
C24 C 0.3646(4) 0.3817(3) 0.1052(4) 0.0280(18) Uani 1 1 d . . . B 1
H24 H 0.3140 0.3559 0.1059 0.034 Uiso 1 1 calc R . . B 1
C25 C 0.4087(4) 0.4103(3) 0.1660(4) 0.0257(17) Uani 1 1 d . . . B 1
Cl6 Cl 0.31698(10) 0.53972(8) 0.18527(10) 0.0271(4) Uani 1 1 d . . . C 1
Cl7 Cl 0.43413(11) 0.59581(9) 0.35117(10) 0.0384(5) Uani 1 1 d . . . D 1
O7 O 0.7422(3) 0.5351(2) 0.3157(2) 0.0205(10) Uani 1 1 d . . . D 1
N7 N 0.6002(3) 0.5645(3) 0.3386(3) 0.0249(14) Uani 1 1 d . . . D 1
C31 C 0.5535(4) 0.5965(3) 0.3736(4) 0.0297(18) Uani 1 1 d . . . D 1
C32 C 0.5957(5) 0.6369(4) 0.4366(4) 0.048(2) Uani 1 1 d . . . D 1
H32 H 0.5603 0.6600 0.4623 0.058 Uiso 1 1 calc R . . D 1
C33 C 0.6983(5) 0.6355(4) 0.4523(4) 0.046(2) Uani 1 1 d . . . D 1
H33 H 0.7309 0.6585 0.4923 0.055 Uiso 1 1 calc R . . D 1
C34 C 0.7504(5) 0.6054(3) 0.4165(4) 0.0353(19) Uani 1 1 d . . . D 1
H34 H 0.8170 0.6074 0.4286 0.042 Uiso 1 1 calc R . . D 1
C35 C 0.6946(4) 0.5664(3) 0.3531(4) 0.0229(16) Uani 1 1 d . . . D 1
Cl8 Cl 0.49585(12) 0.45810(10) 0.41423(10) 0.0385(5) Uani 1 1 d . . . . .
Cl9 Cl 0.67919(12) 0.72273(8) 0.26810(12) 0.0429(5) Uani 1 1 d . . . . .
Cl10 Cl 0.77497(12) 0.67992(8) 0.10045(10) 0.0363(5) Uani 1 1 d . . . . .
O1 O 0.9536(3) 0.5686(2) 0.3972(2) 0.0206(10) Uani 1 1 d . . . . .
O3 O 0.8135(3) 0.51393(18) 0.1980(2) 0.0165(10) Uani 1 1 d . . . . .
O4 O 0.9074(3) 0.45755(19) 0.3315(2) 0.0195(9) Uani 1 1 d . U . . .
O6 O 0.6400(3) 0.59446(18) 0.1850(2) 0.0198(10) Uani 1 1 d . . . . .
O8 O 0.6938(3) 0.42408(19) 0.2424(2) 0.0210(10) Uani 1 1 d . . . . .
N1 N 1.0911(3) 0.5356(2) 0.3723(3) 0.0155(12) Uani 1 1 d . . . . .
N3 N 0.9376(3) 0.5436(2) 0.1529(3) 0.0166(12) Uani 1 1 d . . . . .
N4 N 1.0120(3) 0.4485(2) 0.2586(3) 0.0179(11) Uani 1 1 d . U . . .
N6 N 0.4863(3) 0.5749(2) 0.1855(3) 0.0194(12) Uani 1 1 d . . . . .
N8 N 0.5988(3) 0.4343(2) 0.3231(3) 0.0235(13) Uani 1 1 d . . . . .
C1 C 1.0416(4) 0.5530(3) 0.4222(3) 0.0175(14) Uani 1 1 d . . . . .
C2 C 1.0841(4) 0.5560(3) 0.4962(4) 0.0257(17) Uani 1 1 d . . . . .
H2 H 1.0496 0.5697 0.5295 0.031 Uiso 1 1 calc R . . . .
C3 C 1.1758(4) 0.5391(3) 0.5211(4) 0.0290(17) Uani 1 1 d . . . . .
H3 H 1.2053 0.5412 0.5716 0.035 Uiso 1 1 calc R . . . .
C4 C 1.2262(4) 0.5185(3) 0.4708(3) 0.0238(16) Uani 1 1 d . . . . .
H4 H 1.2896 0.5059 0.4864 0.029 Uiso 1 1 calc R . . . .
C5 C 1.1803(4) 0.5175(3) 0.3997(4) 0.0208(15) Uani 1 1 d . . . . .
C11 C 0.8469(4) 0.5260(3) 0.1395(4) 0.0170(14) Uani 1 1 d . . . . .
C12 C 0.7919(4) 0.5200(3) 0.0690(4) 0.0235(16) Uani 1 1 d . . . . .
H12 H 0.7286 0.5071 0.0607 0.028 Uiso 1 1 calc R . . . .
C13 C 0.8305(4) 0.5332(3) 0.0117(3) 0.0232(16) Uani 1 1 d . . . . .
H13 H 0.7938 0.5285 -0.0367 0.028 Uiso 1 1 calc R . . . .
C14 C 0.9226(4) 0.5533(3) 0.0229(4) 0.0249(16) Uani 1 1 d . . . . .
H14 H 0.9500 0.5631 -0.0163 0.030 Uiso 1 1 calc R . . . .
C15 C 0.9706(4) 0.5578(3) 0.0936(4) 0.0227(16) Uani 1 1 d . . . . .
C16 C 0.9571(4) 0.4237(3) 0.3010(4) 0.0194(12) Uani 1 1 d . U . . .
C17 C 0.9548(5) 0.3620(3) 0.3080(4) 0.0279(15) Uani 1 1 d . U . . .
H17 H 0.9175 0.3447 0.3372 0.034 Uiso 1 1 calc R . . . .
C18 C 1.0059(5) 0.3271(3) 0.2732(4) 0.0338(19) Uani 1 1 d . . . . .
H18 H 1.0042 0.2858 0.2787 0.041 Uiso 1 1 calc R . . . .
C19 C 1.0602(5) 0.3513(3) 0.2298(4) 0.0276(17) Uani 1 1 d . . . . .
H19 H 1.0960 0.3276 0.2050 0.033 Uiso 1 1 calc R . . . .
C20 C 1.0595(4) 0.4119(3) 0.2245(4) 0.0218(15) Uani 1 1 d . . . . .
C26 C 0.3951(4) 0.5884(3) 0.1596(4) 0.0255(17) Uani 1 1 d . . . . .
C27 C 0.3616(5) 0.6359(3) 0.1183(4) 0.036(2) Uani 1 1 d . . . . .
H27 H 0.2962 0.6440 0.1039 0.043 Uiso 1 1 calc R . . . .
C28 C 0.4263(5) 0.6719(3) 0.0981(5) 0.039(2) Uani 1 1 d . . . . .
H28 H 0.4062 0.7057 0.0691 0.047 Uiso 1 1 calc R . . . .
C29 C 0.5208(4) 0.6587(3) 0.1202(4) 0.0273(17) Uani 1 1 d . . . . .
H29 H 0.5658 0.6829 0.1056 0.033 Uiso 1 1 calc R . . . .
C30 C 0.5498(4) 0.6095(3) 0.1640(4) 0.0195(15) Uani 1 1 d . . . . .
C36 C 0.5777(4) 0.4160(3) 0.3846(4) 0.0274(17) Uani 1 1 d . . . . .
C37 C 0.6157(5) 0.3677(4) 0.4231(4) 0.039(2) Uani 1 1 d . . . . .
H37 H 0.5997 0.3573 0.4673 0.046 Uiso 1 1 calc R . . . .
C38 C 0.6776(5) 0.3344(4) 0.3960(4) 0.038(2) Uani 1 1 d . . . . .
H38 H 0.7036 0.2997 0.4208 0.046 Uiso 1 1 calc R . . . .
C39 C 0.7018(4) 0.3510(3) 0.3338(4) 0.0263(17) Uani 1 1 d . . . . .
H39 H 0.7430 0.3273 0.3141 0.032 Uiso 1 1 calc R . . . .
C40 C 0.6656(4) 0.4034(3) 0.2987(4) 0.0224(16) Uani 1 1 d . . . . .
Cl1S Cl 0.1699(2) 0.16565(16) 0.59344(18) 0.0759(13) Uani 0.818(5) 1 d . . P E 1
Cl2S Cl 0.3482(2) 0.13327(18) 0.56469(18) 0.0800(13) Uani 0.818(5) 1 d . . P E 1
C1S C 0.2843(7) 0.1435(5) 0.6269(6) 0.049(3) Uani 0.818(5) 1 d . . P E 1
H1SA H 0.3164 0.1732 0.6624 0.059 Uiso 0.818(5) 1 calc R . P E 1
H1SB H 0.2837 0.1063 0.6538 0.059 Uiso 0.818(5) 1 calc R . P E 1
Cl3S Cl 0.9290(3) 0.6791(2) 0.5333(2) 0.0507(15) Uani 0.513(5) 1 d . . P F 1
Cl4S Cl 1.0737(5) 0.7323(3) 0.4772(4) 0.096(2) Uani 0.513(5) 1 d . . P F 1
C2S C 0.9621(11) 0.7059(7) 0.4568(8) 0.043(4) Uani 0.513(5) 1 d . . P F 1
H2SA H 0.9569 0.6741 0.4204 0.051 Uiso 0.513(5) 1 calc R . P F 1
H2SB H 0.9185 0.7376 0.4346 0.051 Uiso 0.513(5) 1 calc R . P F 1

loop_
_atom_site_aniso_label
_atom_site_aniso_U_11
_atom_site_aniso_U_22
_atom_site_aniso_U_33
_atom_site_aniso_U_23
_atom_site_aniso_U_13
_atom_site_aniso_U_12
Ru1 0.0078(2) 0.0229(3) 0.0160(3) -0.0021(3) 0.00040(19) 0.0008(2)
Ru2 0.0079(2) 0.0211(3) 0.0161(3) -0.0009(2) 0.00046(19) 0.0008(2)
Ru3 0.0080(2) 0.0220(3) 0.0189(3) -0.0008(3) 0.0011(2) 0.0005(2)
Ru4 0.0079(2) 0.0250(3) 0.0215(3) 0.0011(3) 0.0014(2) 0.0008(2)
Zn1 0.0121(4) 0.0222(4) 0.0327(5) -0.0001(4) -0.0006(3) 0.0004(3)
Cl1 0.0139(7) 0.0376(10) 0.0222(9) -0.0032(8) 0.0031(6) 0.0059(7)
Cl2 0.011(3) 0.034(4) 0.032(7) -0.001(3) 0.007(3) 0.007(3)
O2 0.011(3) 0.021(3) 0.023(4) 0.000(3) 0.004(3) 0.003(2)
N2 0.013(2) 0.023(2) 0.025(4) -0.003(2) 0.001(3) 0.001(2)
C6 0.013(2) 0.024(2) 0.025(4) -0.002(2) 0.002(3) 0.001(2)
C7 0.015(2) 0.025(3) 0.027(4) -0.002(3) 0.001(3) 0.001(2)
C8 0.017(3) 0.026(3) 0.029(4) -0.003(3) 0.000(3) -0.001(2)
C9 0.017(3) 0.027(3) 0.029(4) -0.003(3) 0.001(3) 0.000(2)
C10 0.016(2) 0.026(3) 0.027(4) -0.003(3) 0.002(3) 0.000(2)
Cl2A 0.012(3) 0.033(4) 0.034(7) -0.006(3) 0.010(3) -0.008(3)
O2A 0.011(3) 0.021(3) 0.024(4) 0.001(3) 0.004(3) 0.003(2)
N2A 0.013(2) 0.023(2) 0.026(4) -0.002(2) 0.001(3) 0.001(2)
C6A 0.013(2) 0.023(2) 0.026(4) -0.001(2) 0.002(3) 0.002(2)
C7A 0.016(3) 0.026(3) 0.029(4) -0.003(3) 0.000(3) 0.001(2)
C8A 0.018(3) 0.026(3) 0.029(4) -0.003(3) 0.000(3) 0.000(2)
C9A 0.018(3) 0.027(3) 0.028(4) -0.003(3) 0.000(3) -0.001(2)
C10A 0.016(3) 0.025(3) 0.027(4) -0.002(3) 0.002(3) 0.001(2)
Cl3 0.0150(8) 0.0407(11) 0.0282(10) 0.0040(9) 0.0055(7) -0.0033(7)
Cl4 0.0191(8) 0.0345(10) 0.0199(9) -0.0020(8) 0.0055(6) 0.0057(7)
Cl5 0.0149(8) 0.0339(10) 0.0383(11) 0.0083(9) 0.0061(7) -0.0004(7)
O5 0.013(2) 0.027(3) 0.023(3) -0.002(2) -0.0004(18) -0.0013(19)
N5 0.005(2) 0.024(3) 0.023(3) -0.004(3) -0.002(2) 0.001(2)
C21 0.010(3) 0.024(4) 0.028(4) -0.001(3) -0.003(3) 0.004(3)
C22 0.017(3) 0.036(5) 0.030(4) -0.008(4) -0.006(3) 0.002(3)
C23 0.019(4) 0.031(4) 0.044(5) -0.007(4) -0.010(3) 0.005(3)
C24 0.008(3) 0.027(4) 0.044(5) -0.002(4) -0.003(3) -0.003(3)
C25 0.017(3) 0.019(4) 0.037(4) 0.011(4) -0.001(3) 0.005(3)
Cl6 0.0100(7) 0.0328(10) 0.0376(10) 0.0017(9) 0.0038(7) 0.0016(7)
Cl7 0.0127(8) 0.0605(14) 0.0413(12) -0.0158(11) 0.0050(7) 0.0065(8)
O7 0.008(2) 0.031(3) 0.020(2) -0.003(2) -0.0011(18) 0.0037(19)
N7 0.011(3) 0.032(3) 0.031(3) -0.003(3) 0.004(2) 0.006(2)
C31 0.010(3) 0.046(5) 0.032(4) -0.006(4) 0.001(3) 0.004(3)
C32 0.024(4) 0.068(6) 0.046(5) -0.017(5) -0.003(4) 0.009(4)
C33 0.024(4) 0.074(6) 0.042(5) -0.035(5) 0.011(4) 0.002(4)
C34 0.023(4) 0.045(5) 0.037(5) -0.010(4) 0.005(3) 0.006(3)
C35 0.012(3) 0.033(4) 0.023(4) 0.012(3) 0.003(3) 0.001(3)
Cl8 0.0267(9) 0.0612(14) 0.0315(10) 0.0066(11) 0.0146(8) 0.0072(9)
Cl9 0.0227(9) 0.0338(11) 0.0699(15) -0.0197(11) 0.0064(9) 0.0048(8)
Cl10 0.0298(10) 0.0407(12) 0.0336(11) 0.0086(10) -0.0021(8) -0.0144(8)
O1 0.008(2) 0.034(3) 0.018(2) -0.005(2) -0.0006(17) 0.0021(19)
O3 0.009(2) 0.024(2) 0.016(2) -0.001(2) 0.0022(17) -0.0019(18)
O4 0.012(2) 0.028(2) 0.016(2) 0.005(2) -0.0023(15) 0.0013(18)
O6 0.011(2) 0.021(2) 0.024(3) 0.001(2) -0.0018(18) -0.0001(18)
O8 0.011(2) 0.025(3) 0.024(3) -0.002(2) -0.0015(18) 0.0005(18)
N1 0.011(3) 0.018(3) 0.016(3) -0.003(2) 0.000(2) -0.001(2)
N3 0.011(3) 0.020(3) 0.019(3) 0.004(3) 0.005(2) 0.002(2)
N4 0.015(3) 0.019(3) 0.017(3) 0.001(2) -0.0014(17) 0.002(2)
N6 0.010(3) 0.028(3) 0.018(3) 0.000(3) 0.001(2) 0.004(2)
N8 0.011(3) 0.030(3) 0.029(3) 0.004(3) 0.003(2) 0.003(2)
C1 0.011(3) 0.027(4) 0.015(3) -0.004(3) 0.005(2) -0.001(3)
C2 0.016(3) 0.037(4) 0.023(4) -0.011(4) 0.003(3) -0.004(3)
C3 0.017(3) 0.048(5) 0.021(4) -0.004(4) 0.003(3) -0.004(3)
C4 0.016(3) 0.035(4) 0.016(4) 0.002(3) -0.005(3) 0.000(3)
C5 0.015(3) 0.026(4) 0.023(4) -0.005(3) 0.008(3) 0.003(3)
C11 0.011(3) 0.012(3) 0.025(4) 0.000(3) -0.002(3) -0.001(2)
C12 0.016(3) 0.026(4) 0.026(4) 0.007(3) -0.001(3) 0.001(3)
C13 0.018(3) 0.039(4) 0.011(3) 0.001(3) -0.001(3) 0.005(3)
C14 0.021(4) 0.037(5) 0.016(4) 0.005(3) 0.002(3) 0.004(3)
C15 0.013(3) 0.017(4) 0.036(4) 0.003(3) 0.002(3) 0.005(3)
C16 0.008(3) 0.024(2) 0.022(3) 0.005(2) -0.0043(19) 0.002(2)
C17 0.023(4) 0.024(2) 0.038(4) 0.001(3) 0.008(3) -0.006(3)
C18 0.035(4) 0.015(4) 0.051(5) -0.004(4) 0.008(4) 0.000(3)
C19 0.023(4) 0.022(4) 0.036(5) -0.009(4) 0.006(3) -0.007(3)
C20 0.019(3) 0.024(4) 0.017(4) -0.005(3) -0.005(3) -0.005(3)
C26 0.011(3) 0.026(4) 0.036(4) -0.004(4) -0.001(3) -0.005(3)
C27 0.014(3) 0.035(5) 0.052(5) 0.012(4) -0.002(3) 0.005(3)
C28 0.029(4) 0.024(4) 0.060(6) 0.010(4) 0.000(4) 0.008(3)
C29 0.014(3) 0.031(4) 0.034(4) 0.002(4) 0.000(3) 0.000(3)
C30 0.011(3) 0.018(4) 0.027(4) -0.002(3) 0.000(3) 0.001(3)
C36 0.015(3) 0.042(5) 0.025(4) 0.000(4) 0.004(3) -0.007(3)
C37 0.030(4) 0.051(5) 0.033(5) 0.026(4) 0.003(3) 0.002(4)
C38 0.031(4) 0.041(5) 0.041(5) 0.008(4) 0.004(4) 0.004(4)
C39 0.018(3) 0.018(4) 0.039(5) 0.004(4) -0.002(3) 0.002(3)
C40 0.011(3) 0.029(4) 0.022(4) -0.004(3) -0.006(3) -0.003(3)
Cl1S 0.067(2) 0.084(3) 0.061(2) -0.0025(19) -0.0160(16) -0.0022(18)
Cl2S 0.069(2) 0.117(3) 0.055(2) -0.003(2) 0.0180(16) -0.019(2)
C1S 0.067(8) 0.038(6) 0.042(7) -0.010(6) 0.013(5) 0.001(5)
Cl3S 0.055(3) 0.054(3) 0.039(3) -0.013(2) 0.001(2) 0.007(2)
Cl4S 0.110(5) 0.086(5) 0.101(5) -0.016(4) 0.047(4) -0.041(4)
C2S 0.058(11) 0.036(10) 0.030(9) -0.014(8) 0.000(8) -0.020(8)

loop_
_atom_type_symbol
_atom_type_description
_atom_type_scat_dispersion_real
_atom_type_scat_dispersion_imag
_atom_type_scat_source
C C 0.0033 0.0016 'International Tables Vol C Tables 4.2.6.8 and 6.1.1.4'
H H 0.0000 0.0000 'International Tables Vol C Tables 4.2.6.8 and 6.1.1.4'
Cl Cl 0.1484 0.1585 'International Tables Vol C Tables 4.2.6.8 and 6.1.1.4'
N N 0.0061 0.0033 'International Tables Vol C Tables 4.2.6.8 and 6.1.1.4'
O O 0.0106 0.0060 'International Tables Vol C Tables 4.2.6.8 and 6.1.1.4'
Ru Ru -1.2594 0.8363 'International Tables Vol C Tables 4.2.6.8 and 6.1.1.4'
Zn Zn 0.2839 1.4301 'International Tables Vol C Tables 4.2.6.8 and 6.1.1.4'

loop_
_geom_angle_atom_site_label_1
_geom_angle_atom_site_label_2
_geom_angle_atom_site_label_3
_geom_angle
O2 Ru1 Ru2 89.4(8)
O2 Ru1 O7 91.0(6)
O2A Ru1 Ru2 90.9(8)
O7 Ru1 Ru2 169.78(11)
O1 Ru1 Ru2 90.76(13)
O1 Ru1 O2 89.1(15)
O1 Ru1 O2A 91.1(15)
O1 Ru1 O7 99.46(17)
O1 Ru1 O3 178.38(17)
O1 Ru1 O4 90.42(18)
O3 Ru1 Ru2 90.35(13)
O3 Ru1 O2 89.7(15)
O3 Ru1 O2A 87.7(15)
O3 Ru1 O7 79.44(16)
O4 Ru1 Ru2 90.47(12)
O4 Ru1 O2 179.5(14)
O4 Ru1 O2A 177.9(8)
O4 Ru1 O7 89.24(17)
O4 Ru1 O3 90.75(17)
N2 Ru2 Ru1 88.3(8)
N2A Ru2 Ru1 85.8(8)
N1 Ru2 Ru1 87.13(15)
N1 Ru2 N2 89.8(17)
N1 Ru2 N2A 88.9(17)
N1 Ru2 N3 174.78(19)
N3 Ru2 Ru1 87.76(15)
N3 Ru2 N2 91.1(16)
N3 Ru2 N2A 91.8(17)
N4 Ru2 Ru1 87.76(14)
N4 Ru2 N2 176.0(11)
N4 Ru2 N2A 173.4(12)
N4 Ru2 N1 89.24(19)
N4 Ru2 N3 89.49(19)
O5 Ru3 Ru4 90.93(14)
O5 Ru3 O7 178.58(18)
O5 Ru3 O3 101.66(17)
O5 Ru3 O6 89.42(17)
O7 Ru3 Ru4 89.28(13)
O7 Ru3 O3 78.17(16)
O7 Ru3 O6 89.18(17)
O3 Ru3 Ru4 167.29(11)
O6 Ru3 Ru4 89.85(12)
O6 Ru3 O3 91.98(16)
O8 Ru3 Ru4 90.12(13)
O8 Ru3 O5 90.54(18)
O8 Ru3 O7 90.86(18)
O8 Ru3 O3 88.05(16)
O8 Ru3 O6 180.0(2)
N5 Ru4 Ru3 86.79(15)
N5 Ru4 N7 175.5(2)
N5 Ru4 N6 88.5(2)
N5 Ru4 N8 90.7(2)
N7 Ru4 Ru3 88.88(16)
N7 Ru4 N6 90.2(2)
N7 Ru4 N8 90.2(2)
N6 Ru4 Ru3 87.19(15)
N8 Ru4 Ru3 87.48(15)
N8 Ru4 N6 174.7(2)
O2 Zn1 Cl9 109.8(14)
O2 Zn1 Cl10 101.5(15)
O2A Zn1 Cl9 110.8(15)
O2A Zn1 Cl10 101.8(16)
O2A Zn1 O6 108.8(4)
Cl9 Zn1 Cl10 124.09(10)
O6 Zn1 O2 110.5(4)
O6 Zn1 Cl9 102.79(15)
O6 Zn1 Cl10 108.03(14)
Zn1 O2 Ru1 123.5(7)
C6 O2 Ru1 119.1(14)
C6 O2 Zn1 114(3)
C6 N2 Ru2 117.9(8)
C6 N2 C10 116.1(8)
C10 N2 Ru2 125.7(9)
O2 C6 N2 117.2(8)
O2 C6 C7 121.1(7)
N2 C6 C7 121.5(7)
C6 C7 H7 119.9
C6 C7 C8 120.3(8)
C8 C7 H7 119.9
C7 C8 H8 121.0
C7 C8 C9 117.9(8)
C9 C8 H8 121.0
C8 C9 H9 121.0
C10 C9 C8 117.9(8)
C10 C9 H9 121.0
N2 C10 Cl2 115.0(7)
C9 C10 Cl2 118.8(6)
C9 C10 N2 126.1(7)
Zn1 O2A Ru1 127.7(7)
C6A O2A Ru1 113.5(19)
C6A O2A Zn1 118(2)
C6A N2A Ru2 119.2(8)
C6A N2A C10A 116.2(10)
C10A N2A Ru2 124.0(8)
O2A C6A N2A 117.3(8)
O2A C6A C7A 121.1(7)
N2A C6A C7A 121.5(7)
C6A C7A H7A 120.0
C6A C7A C8A 120.1(8)
C8A C7A H7A 120.0
C7A C8A H8A 121.0
C7A C8A C9A 118.1(8)
C9A C8A H8A 121.0
C8A C9A H9A 121.0
C10A C9A C8A 117.9(8)
C10A C9A H9A 121.0
N2A C10A Cl2A 115.0(7)
C9A C10A Cl2A 119.0(7)
C9A C10A N2A 125.9(7)
C21 O5 Ru3 117.4(4)
C21 N5 Ru4 116.3(4)
C25 N5 Ru4 126.0(5)
C25 N5 C21 117.1(6)
O5 C21 N5 119.1(6)
O5 C21 C22 119.2(6)
N5 C21 C22 121.7(6)
C21 C22 H22 120.8
C23 C22 C21 118.4(7)
C23 C22 H22 120.8
C22 C23 H23 120.4
C22 C23 C24 119.1(7)
C24 C23 H23 120.4
C23 C24 H24 120.6
C25 C24 C23 118.8(6)
C25 C24 H24 120.6
N5 C25 Cl5 115.2(5)
C24 C25 Cl5 120.2(6)
C24 C25 N5 124.6(7)
Ru3 O7 Ru1 101.36(19)
C35 O7 Ru1 133.9(4)
C35 O7 Ru3 115.5(4)
C31 N7 Ru4 123.6(4)
C31 N7 C35 121.5(6)
C35 N7 Ru4 114.9(4)
N7 C31 Cl7 120.5(5)
N7 C31 C32 125.6(6)
C32 C31 Cl7 113.9(5)
C31 C32 H32 124.6
C33 C32 C31 110.7(6)
C33 C32 H32 124.6
C32 C33 H33 116.7
C34 C33 C32 126.6(7)
C34 C33 H33 116.7
C33 C34 H34 122.4
C33 C34 C35 115.2(6)
C35 C34 H34 122.4
O7 C35 N7 121.6(6)
O7 C35 C34 118.2(5)
N7 C35 C34 120.2(6)
C1 O1 Ru1 118.5(4)
Ru1 O3 Ru3 101.03(18)
C11 O3 Ru1 119.9(3)
C11 O3 Ru3 132.5(3)
C16 O4 Ru1 119.7(4)
Zn1 O6 Ru3 124.2(2)
C30 O6 Ru3 116.2(4)
C30 O6 Zn1 118.5(4)
C40 O8 Ru3 118.7(4)
C1 N1 Ru2 116.8(4)
C5 N1 Ru2 126.8(4)
C5 N1 C1 116.4(5)
C11 N3 Ru2 118.7(4)
C11 N3 C15 116.2(5)
C15 N3 Ru2 124.9(4)
C16 N4 Ru2 115.5(4)
C20 N4 Ru2 126.8(5)
C20 N4 C16 117.5(6)
C26 N6 Ru4 125.1(5)
C26 N6 C30 117.0(6)
C30 N6 Ru4 118.0(4)
C36 N8 Ru4 126.9(5)
C36 N8 C40 117.7(6)
C40 N8 Ru4 115.4(5)
O1 C1 N1 117.7(5)
O1 C1 C2 121.0(6)
N1 C1 C2 121.2(5)
C1 C2 H2 120.0
C3 C2 C1 120.0(6)
C3 C2 H2 120.0
C2 C3 H3 120.3
C2 C3 C4 119.4(6)
C4 C3 H3 120.3
C3 C4 H4 121.4
C5 C4 C3 117.2(6)
C5 C4 H4 121.4
N1 C5 Cl1 115.3(5)
C4 C5 Cl1 119.1(5)
C4 C5 N1 125.6(6)
O3 C11 N3 116.2(5)
O3 C11 C12 121.9(5)
N3 C11 C12 121.9(6)
C11 C12 H12 120.6
C13 C12 C11 118.7(6)
C13 C12 H12 120.6
C12 C13 H13 119.3
C12 C13 C14 121.3(6)
C14 C13 H13 119.3
C13 C14 H14 122.2
C15 C14 C13 115.6(6)
C15 C14 H14 122.2
N3 C15 Cl3 114.4(5)
C14 C15 Cl3 119.5(6)
C14 C15 N3 126.1(6)
O4 C16 N4 118.9(6)
O4 C16 C17 121.7(6)
N4 C16 C17 119.4(6)
C16 C17 H17 119.8
C18 C17 C16 120.4(7)
C18 C17 H17 119.8
C17 C18 H18 119.6
C17 C18 C19 120.8(7)
C19 C18 H18 119.6
C18 C19 H19 121.8
C20 C19 C18 116.4(7)
C20 C19 H19 121.8
N4 C20 Cl4 115.7(5)
N4 C20 C19 125.5(6)
C19 C20 Cl4 118.8(5)
N6 C26 Cl6 114.5(5)
N6 C26 C27 125.7(6)
C27 C26 Cl6 119.8(5)
C26 C27 H27 121.4
C26 C27 C28 117.2(6)
C28 C27 H27 121.4
C27 C28 H28 120.2
C27 C28 C29 119.6(7)
C29 C28 H28 120.2
C28 C29 H29 120.1
C28 C29 C30 119.7(7)
C30 C29 H29 120.1
O6 C30 N6 117.8(6)
O6 C30 C29 121.5(6)
N6 C30 C29 120.6(6)
N8 C36 Cl8 115.5(5)
N8 C36 C37 124.3(7)
C37 C36 Cl8 120.2(6)
C36 C37 H37 120.9
C36 C37 C38 118.1(7)
C38 C37 H37 120.9
C37 C38 H38 120.0
C39 C38 C37 120.0(8)
C39 C38 H38 120.0
C38 C39 H39 120.1
C38 C39 C40 119.8(7)
C40 C39 H39 120.1
O8 C40 N8 118.4(6)
O8 C40 C39 121.9(6)
N8 C40 C39 119.7(7)
Cl1S C1S H1SA 108.3
Cl1S C1S H1SB 108.3
Cl2S C1S Cl1S 116.1(6)
Cl2S C1S H1SA 108.3
Cl2S C1S H1SB 108.3
H1SA C1S H1SB 107.4
Cl3S C2S H2SA 109.1
Cl3S C2S H2SB 109.1
Cl4S C2S Cl3S 112.3(8)
Cl4S C2S H2SA 109.1
Cl4S C2S H2SB 109.1
H2SA C2S H2SB 107.9

loop_
_geom_bond_atom_site_label_1
_geom_bond_atom_site_label_2
_geom_bond_distance
Ru1 Ru2 2.248(2)
Ru1 O2 2.09(3)
Ru1 O2A 2.08(3)
Ru1 O7 2.207(5)
Ru1 O1 1.991(4)
Ru1 O3 2.041(4)
Ru1 O4 1.997(5)
Ru2 N2 2.133(6)
Ru2 N2A 2.132(7)
Ru2 N1 2.104(5)
Ru2 N3 2.123(5)
Ru2 N4 2.101(6)
Ru3 Ru4 2.241(2)
Ru3 O5 2.028(4)
Ru3 O7 2.065(4)
Ru3 O3 2.240(5)
Ru3 O6 2.066(5)
Ru3 O8 1.994(5)
Ru4 N5 2.100(5)
Ru4 N7 2.106(6)
Ru4 N6 2.109(5)
Ru4 N8 2.106(6)
Zn1 O2 2.06(3)
Zn1 O2A 1.99(3)
Zn1 Cl9 2.193(2)
Zn1 Cl10 2.203(3)
Zn1 O6 2.034(4)
Cl1 C5 1.738(7)
Cl2 C10 1.732(8)
O2 C6 1.333(10)
N2 C6 1.352(9)
N2 C10 1.363(10)
C6 C7 1.390(10)
C7 H7 0.9500
C7 C8 1.393(10)
C8 H8 0.9500
C8 C9 1.399(10)
C9 H9 0.9500
C9 C10 1.339(10)
Cl2A C10A 1.732(8)
O2A C6A 1.333(10)
N2A C6A 1.352(9)
N2A C10A 1.363(11)
C6A C7A 1.390(10)
C7A H7A 0.9500
C7A C8A 1.393(10)
C8A H8A 0.9500
C8A C9A 1.398(10)
C9A H9A 0.9500
C9A C10A 1.338(10)
Cl3 C15 1.739(7)
Cl4 C20 1.727(7)
Cl5 C25 1.733(8)
O5 C21 1.313(7)
N5 C21 1.367(8)
N5 C25 1.350(8)
C21 C22 1.410(9)
C22 H22 0.9500
C22 C23 1.387(10)
C23 H23 0.9500
C23 C24 1.402(10)
C24 H24 0.9500
C24 C25 1.344(9)
Cl6 C26 1.746(7)
Cl7 C31 1.701(7)
O7 C35 1.317(8)
N7 C31 1.287(8)
N7 C35 1.346(8)
C31 C32 1.514(10)
C32 H32 0.9500
C32 C33 1.463(9)
C33 H33 0.9500
C33 C34 1.328(10)
C34 H34 0.9500
C34 C35 1.557(9)
Cl8 C36 1.730(7)
O1 C1 1.313(7)
O3 C11 1.340(7)
O4 C16 1.289(8)
O6 C30 1.332(7)
O8 C40 1.316(8)
N1 C1 1.378(8)
N1 C5 1.353(7)
N3 C11 1.355(7)
N3 C15 1.360(8)
N4 C16 1.385(8)
N4 C20 1.345(8)
N6 C26 1.346(8)
N6 C30 1.353(8)
N8 C36 1.338(8)
N8 C40 1.373(8)
C1 C2 1.391(9)
C2 H2 0.9500
C2 C3 1.370(9)
C3 H3 0.9500
C3 C4 1.415(9)
C4 H4 0.9500
C4 C5 1.352(9)
C11 C12 1.389(9)
C12 H12 0.9500
C12 C13 1.370(9)
C13 H13 0.9500
C13 C14 1.393(9)
C14 H14 0.9500
C14 C15 1.358(9)
C16 C17 1.415(9)
C17 H17 0.9500
C17 C18 1.364(10)
C18 H18 0.9500
C18 C19 1.387(10)
C19 H19 0.9500
C19 C20 1.385(9)
C26 C27 1.357(9)
C27 H27 0.9500
C27 C28 1.376(10)
C28 H28 0.9500
C28 C29 1.381(9)
C29 H29 0.9500
C29 C30 1.400(9)
C36 C37 1.364(10)
C37 H37 0.9500
C37 C38 1.373(11)
C38 H38 0.9500
C38 C39 1.360(10)
C39 H39 0.9500
C39 C40 1.409(9)
Cl1S C1S 1.721(11)
Cl2S C1S 1.686(11)
C1S H1SA 0.9900
C1S H1SB 0.9900
Cl3S C2S 1.743(16)
Cl4S C2S 1.699(16)
C2S H2SA 0.9900
C2S H2SB 0.9900

loop_
_geom_torsion_atom_site_label_1
_geom_torsion_atom_site_label_2
_geom_torsion_atom_site_label_3
_geom_torsion_atom_site_label_4
_geom_torsion
Ru1 Ru2 N2 C6 -24(4)
Ru1 Ru2 N2 C10 164(5)
Ru1 Ru2 N2A C6A -18(4)
Ru1 Ru2 N2A C10A 152(5)
Ru1 Ru2 N1 C1 -20.1(4)
Ru1 Ru2 N1 C5 160.2(5)
Ru1 Ru2 N3 C11 -21.0(4)
Ru1 Ru2 N3 C15 164.4(5)
Ru1 Ru2 N4 C16 -21.7(4)
Ru1 Ru2 N4 C20 163.7(5)
Ru1 O2 C6 N2 14(6)
Ru1 O2 C6 C7 -161(2)
Ru1 O2A C6A N2A 32(6)
Ru1 O2A C6A C7A -151.8(19)
Ru1 O7 C35 N7 160.6(4)
Ru1 O7 C35 C34 -20.6(9)
Ru1 O1 C1 N1 21.1(8)
Ru1 O1 C1 C2 -161.2(5)
Ru1 O3 C11 N3 14.7(7)
Ru1 O3 C11 C12 -166.1(5)
Ru1 O4 C16 N4 14.8(7)
Ru1 O4 C16 C17 -163.4(5)
Ru2 Ru1 O2 Zn1 133(3)
Ru2 Ru1 O2 C6 -27(4)
Ru2 Ru1 O2A Zn1 133(3)
Ru2 Ru1 O2A C6A -38(4)
Ru2 Ru1 O7 Ru3 -2.3(8)
Ru2 Ru1 O7 C35 -145.6(6)
Ru2 Ru1 O1 C1 -30.6(5)
Ru2 Ru1 O3 Ru3 179.40(13)
Ru2 Ru1 O3 C11 -25.7(4)
Ru2 Ru1 O4 C16 -26.4(4)
Ru2 N2 C6 O2 9(6)
Ru2 N2 C6 C7 -175(3)
Ru2 N2 C10 Cl2 -8(5)
Ru2 N2 C10 C9 175(3)
Ru2 N2A C6A O2A -7(6)
Ru2 N2A C6A C7A 177(3)
Ru2 N2A C10A Cl2A 6(5)
Ru2 N2A C10A C9A -176(3)
Ru2 N1 C1 O1 2.9(8)
Ru2 N1 C1 C2 -174.7(5)
Ru2 N1 C5 Cl1 -5.8(8)
Ru2 N1 C5 C4 175.3(5)
Ru2 N3 C11 O3 7.1(7)
Ru2 N3 C11 C12 -172.0(5)
Ru2 N3 C15 Cl3 -8.8(7)
Ru2 N3 C15 C14 171.3(5)
Ru2 N4 C16 O4 8.0(7)
Ru2 N4 C16 C17 -173.8(4)
Ru2 N4 C20 Cl4 -8.5(7)
Ru2 N4 C20 C19 172.7(5)
Ru3 Ru4 N5 C21 -27.2(4)
Ru3 Ru4 N5 C25 162.1(5)
Ru3 Ru4 N7 C31 159.3(6)
Ru3 Ru4 N7 C35 -21.7(5)
Ru3 Ru4 N6 C26 156.4(5)
Ru3 Ru4 N6 C30 -23.6(5)
Ru3 Ru4 N8 C36 157.7(5)
Ru3 Ru4 N8 C40 -24.3(4)
Ru3 O5 C21 N5 10.8(7)
Ru3 O5 C21 C22 -168.7(5)
Ru3 O7 C35 N7 21.1(8)
Ru3 O7 C35 C34 -160.1(5)
Ru3 O3 C11 N3 160.4(4)
Ru3 O3 C11 C12 -20.5(9)
Ru3 O6 C30 N6 21.3(7)
Ru3 O6 C30 C29 -157.6(5)
Ru3 O8 C40 N8 17.2(7)
Ru3 O8 C40 C39 -162.9(5)
Ru4 Ru3 O5 C21 -26.4(4)
Ru4 Ru3 O7 Ru1 177.78(14)
Ru4 Ru3 O7 C35 -30.7(4)
Ru4 Ru3 O3 Ru1 -9.2(6)
Ru4 Ru3 O3 C11 -159.3(4)
Ru4 Ru3 O6 Zn1 135.4(2)
Ru4 Ru3 O6 C30 -32.6(4)
Ru4 Ru3 O8 C40 -30.1(4)
Ru4 N5 C21 O5 14.3(7)
Ru4 N5 C21 C22 -166.3(5)
Ru4 N5 C25 Cl5 -14.0(7)
Ru4 N5 C25 C24 167.3(5)
Ru4 N7 C31 Cl7 -4.3(9)
Ru4 N7 C31 C32 175.4(6)
Ru4 N7 C35 O7 3.2(8)
Ru4 N7 C35 C34 -175.5(5)
Ru4 N6 C26 Cl6 -3.5(7)
Ru4 N6 C26 C27 174.8(6)
Ru4 N6 C30 O6 4.6(8)
Ru4 N6 C30 C29 -176.5(5)
Ru4 N8 C36 Cl8 -4.1(8)
Ru4 N8 C36 C37 175.5(5)
Ru4 N8 C40 O8 8.4(7)
Ru4 N8 C40 C39 -171.5(4)
Zn1 O2 C6 N2 -147(3)
Zn1 O2 C6 C7 37(5)
Zn1 O2A C6A N2A -140(3)
Zn1 O2A C6A C7A 36(6)
Zn1 O6 C30 N6 -147.4(5)
Zn1 O6 C30 C29 33.7(8)
O2 Ru1 Ru2 N2 21(2)
O2 Ru1 Ru2 N2A 22(2)
O2 Ru1 Ru2 N1 110.7(15)
O2 Ru1 Ru2 N3 -70.4(15)
O2 Ru1 Ru2 N4 -159.9(15)
O2 Ru1 O2A Zn1 -172(71)
O2 Ru1 O2A C6A 16(64)
O2 Ru1 O7 Ru3 89.7(16)
O2 Ru1 O7 C35 -53.6(17)
O2 Ru1 O1 C1 -120.0(9)
O2 Ru1 O3 Ru3 -91.2(8)
O2 Ru1 O3 C11 63.7(9)
O2 Zn1 O2A Ru1 169(100)
O2 Zn1 O2A C6A -20(99)
O2 Zn1 O6 Ru3 -5.7(17)
O2 Zn1 O6 C30 162.0(17)
O2 C6 C7 C8 178(4)
N2 Ru2 N2A C6A 145(69)
N2 Ru2 N2A C10A -45(61)
N2 Ru2 N1 C1 68.2(9)
N2 Ru2 N1 C5 -111.5(9)
N2 Ru2 N3 C11 -109.2(10)
N2 Ru2 N3 C15 76.2(10)
N2 C6 C7 C8 3(4)
C6 N2 C10 Cl2 179(3)
C6 N2 C10 C9 3(6)
C6 C7 C8 C9 -4(2)
C7 C8 C9 C10 4(2)
C8 C9 C10 Cl2 179.5(15)
C8 C9 C10 N2 -4(4)
C10 N2 C6 O2 -177(5)
C10 N2 C6 C7 -2(6)
O2A Ru1 Ru2 N2 23(2)
O2A Ru1 Ru2 N2A 24(2)
O2A Ru1 Ru2 N1 112.8(15)
O2A Ru1 Ru2 N3 -68.3(15)
O2A Ru1 Ru2 N4 -157.9(15)
O2A Ru1 O2 Zn1 7(65)
O2A Ru1 O2 C6 -152(72)
O2A Ru1 O7 Ru3 88.0(16)
O2A Ru1 O7 C35 -55.3(17)
O2A Ru1 O1 C1 -121.5(9)
O2A Ru1 O3 Ru3 -89.7(9)
O2A Ru1 O3 C11 65.2(9)
O2A Zn1 O2 Ru1 -11(100)
O2A Zn1 O2 C6 150(100)
O2A Zn1 O6 Ru3 -5.3(18)
O2A Zn1 O6 C30 162.4(18)
O2A C6A C7A C8A -178(4)
N2A Ru2 N2 C6 -41(62)
N2A Ru2 N2 C10 147(70)
N2A Ru2 N1 C1 65.8(9)
N2A Ru2 N1 C5 -113.9(9)
N2A Ru2 N3 C11 -106.7(10)
N2A Ru2 N3 C15 78.7(10)
N2A C6A C7A C8A -2(4)
C6A N2A C10A Cl2A 176(3)
C6A N2A C10A C9A -6(6)
C6A C7A C8A C9A -3(2)
C7A C8A C9A C10A 4(2)
C8A C9A C10A Cl2A 178.8(16)
C8A C9A C10A N2A 1(4)
C10A N2A C6A O2A -177(5)
C10A N2A C6A C7A 6(6)
O5 Ru3 Ru4 N5 23.03(19)
O5 Ru3 Ru4 N7 -155.9(2)
O5 Ru3 Ru4 N6 -65.6(2)
O5 Ru3 Ru4 N8 113.9(2)
O5 Ru3 O3 Ru1 178.74(17)
O5 Ru3 O3 C11 28.6(5)
O5 Ru3 O6 Zn1 -133.7(3)
O5 Ru3 O6 C30 58.3(4)
O5 Ru3 O8 C40 -121.0(4)
O5 C21 C22 C23 177.3(6)
N5 Ru4 N6 C26 69.6(5)
N5 Ru4 N6 C30 -110.5(5)
N5 Ru4 N8 C36 -115.5(6)
N5 Ru4 N8 C40 62.5(5)
N5 C21 C22 C23 -2.1(10)
C21 N5 C25 Cl5 175.3(4)
C21 N5 C25 C24 -3.4(9)
C21 C22 C23 C24 -3.1(10)
C22 C23 C24 C25 5.0(10)
C23 C24 C25 Cl5 179.6(5)
C23 C24 C25 N5 -1.8(10)
C25 N5 C21 O5 -174.1(5)
C25 N5 C21 C22 5.3(9)
Cl6 C26 C27 C28 -178.3(6)
Cl7 C31 C32 C33 -179.6(6)
O7 Ru1 Ru2 N2 113.0(18)
O7 Ru1 Ru2 N2A 113.7(18)
O7 Ru1 Ru2 N1 -157.1(7)
O7 Ru1 Ru2 N3 21.8(7)
O7 Ru1 Ru2 N4 -67.8(7)
O7 Ru1 O2 Zn1 -37(3)
O7 Ru1 O2 C6 164(4)
O7 Ru1 O2A Zn1 -36(3)
O7 Ru1 O2A C6A 152(4)
O7 Ru1 O1 C1 149.1(5)
O7 Ru1 O3 Ru3 -0.17(16)
O7 Ru1 O3 C11 154.8(4)
O7 Ru1 O4 C16 143.4(4)
O7 Ru3 Ru4 N5 -158.37(19)
O7 Ru3 Ru4 N7 22.72(19)
O7 Ru3 Ru4 N6 112.9(2)
O7 Ru3 Ru4 N8 -67.5(2)
O7 Ru3 O3 Ru1 0.18(17)
O7 Ru3 O3 C11 -149.9(5)
O7 Ru3 O6 Zn1 46.1(3)
O7 Ru3 O6 C30 -121.9(4)
O7 Ru3 O8 C40 59.2(4)
N7 Ru4 N6 C26 -114.7(5)
N7 Ru4 N6 C30 65.2(5)
N7 Ru4 N8 C36 68.9(6)
N7 Ru4 N8 C40 -113.1(5)
N7 C31 C32 C33 0.7(12)
C31 N7 C35 O7 -177.7(7)
C31 N7 C35 C34 3.5(10)
C31 C32 C33 C34 2.2(13)
C32 C33 C34 C35 -2.1(14)
C33 C34 C35 O7 -179.6(7)
C33 C34 C35 N7 -0.8(11)
C35 N7 C31 Cl7 176.8(5)
C35 N7 C31 C32 -3.5(12)
Cl8 C36 C37 C38 177.6(6)
Cl9 Zn1 O2 Ru1 115(3)
Cl9 Zn1 O2 C6 -85(4)
Cl9 Zn1 O2A Ru1 114(3)
Cl9 Zn1 O2A C6A -75(4)
Cl9 Zn1 O6 Ru3 -122.8(2)
Cl9 Zn1 O6 C30 44.9(5)
Cl10 Zn1 O2 Ru1 -112(3)
Cl10 Zn1 O2 C6 48(3)
Cl10 Zn1 O2A Ru1 -113(3)
Cl10 Zn1 O2A C6A 58(4)
Cl10 Zn1 O6 Ru3 104.4(2)
Cl10 Zn1 O6 C30 -87.8(5)
O1 Ru1 Ru2 N2 -68.3(16)
O1 Ru1 Ru2 N2A -67.5(17)
O1 Ru1 Ru2 N1 21.61(19)
O1 Ru1 Ru2 N3 -159.46(19)
O1 Ru1 Ru2 N4 110.96(19)
O1 Ru1 O2 Zn1 -136(3)
O1 Ru1 O2 C6 64(4)
O1 Ru1 O2A Zn1 -136(3)
O1 Ru1 O2A C6A 53(4)
O1 Ru1 O7 Ru3 178.98(18)
O1 Ru1 O7 C35 35.7(6)
O1 Ru1 O4 C16 -117.1(4)
O1 C1 C2 C3 179.6(6)
O3 Ru1 Ru2 N2 110.6(16)
O3 Ru1 Ru2 N2A 111.3(17)
O3 Ru1 Ru2 N1 -159.57(19)
O3 Ru1 Ru2 N3 19.36(18)
O3 Ru1 Ru2 N4 -70.22(18)
O3 Ru1 O2 Zn1 42(3)
O3 Ru1 O2 C6 -117(4)
O3 Ru1 O2A Zn1 43(3)
O3 Ru1 O2A C6A -128(4)
O3 Ru1 O7 Ru3 0.18(18)
O3 Ru1 O7 C35 -143.1(6)
O3 Ru1 O4 C16 64.0(4)
O3 Ru3 Ru4 N5 -149.2(5)
O3 Ru3 Ru4 N7 31.9(5)
O3 Ru3 Ru4 N6 122.1(5)
O3 Ru3 Ru4 N8 -58.3(5)
O3 Ru3 O5 C21 151.9(4)
O3 Ru3 O7 Ru1 -0.16(16)
O3 Ru3 O7 C35 151.3(5)
O3 Ru3 O6 Zn1 -32.1(3)
O3 Ru3 O6 C30 159.9(4)
O3 Ru3 O8 C40 137.3(4)
O3 C11 C12 C13 -180.0(6)
O4 Ru1 Ru2 N2 -158.7(16)
O4 Ru1 Ru2 N2A -157.9(17)
O4 Ru1 Ru2 N1 -68.81(18)
O4 Ru1 Ru2 N3 110.12(18)
O4 Ru1 Ru2 N4 20.54(18)
O4 Ru1 O7 Ru3 -90.7(2)
O4 Ru1 O7 C35 126.0(6)
O4 Ru1 O1 C1 59.8(5)
O4 Ru1 O3 Ru3 88.92(18)
O4 Ru1 O3 C11 -116.2(4)
O4 C16 C17 C18 177.9(6)
O6 Ru3 Ru4 N5 112.45(19)
O6 Ru3 Ru4 N7 -66.5(2)
O6 Ru3 Ru4 N6 23.77(18)
O6 Ru3 Ru4 N8 -156.70(19)
O6 Ru3 O5 C21 -116.2(4)
O6 Ru3 O7 Ru1 -92.36(19)
O6 Ru3 O7 C35 59.1(5)
O6 Ru3 O3 Ru1 88.92(19)
O6 Ru3 O3 C11 -61.2(5)
O6 Zn1 O2 Ru1 2(3)
O6 Zn1 O2 C6 162(3)
O6 Zn1 O2A Ru1 1(4)
O6 Zn1 O2A C6A 172(3)
O8 Ru3 Ru4 N5 -67.5(2)
O8 Ru3 Ru4 N7 113.6(2)
O8 Ru3 Ru4 N6 -156.19(19)
O8 Ru3 Ru4 N8 23.34(19)
O8 Ru3 O5 C21 63.7(4)
O8 Ru3 O7 Ru1 87.66(19)
O8 Ru3 O7 C35 -120.8(5)
O8 Ru3 O3 Ru1 -91.11(19)
O8 Ru3 O3 C11 118.8(5)
N1 Ru2 N2 C6 -111(4)
N1 Ru2 N2 C10 77(5)
N1 Ru2 N2A C6A -105(4)
N1 Ru2 N2A C10A 65(4)
N1 Ru2 N4 C16 65.5(4)
N1 Ru2 N4 C20 -109.1(5)
N1 C1 C2 C3 -2.8(10)
N3 Ru2 N2 C6 64(4)
N3 Ru2 N2 C10 -109(5)
N3 Ru2 N2A C6A 70(4)
N3 Ru2 N2A C10A -120(4)
N3 Ru2 N4 C16 -109.5(4)
N3 Ru2 N4 C20 76.0(5)
N3 C11 C12 C13 -0.9(10)
N4 Ru2 N1 C1 -107.9(5)
N4 Ru2 N1 C5 72.4(5)
N4 Ru2 N3 C11 66.8(5)
N4 Ru2 N3 C15 -107.8(5)
N4 C16 C17 C18 -0.2(10)
N6 Ru4 N5 C21 60.1(4)
N6 Ru4 N5 C25 -110.6(5)
N6 Ru4 N7 C31 72.1(6)
N6 Ru4 N7 C35 -108.9(5)
N6 C26 C27 C28 3.4(12)
N8 Ru4 N5 C21 -114.6(4)
N8 Ru4 N5 C25 74.7(5)
N8 Ru4 N7 C31 -113.2(6)
N8 Ru4 N7 C35 65.8(5)
N8 C36 C37 C38 -2.0(11)
C1 N1 C5 Cl1 174.4(5)
C1 N1 C5 C4 -4.4(10)
C1 C2 C3 C4 -0.3(11)
C2 C3 C4 C5 1.0(11)
C3 C4 C5 Cl1 -177.4(5)
C3 C4 C5 N1 1.5(11)
C5 N1 C1 O1 -177.3(6)
C5 N1 C1 C2 5.0(9)
C11 N3 C15 Cl3 176.5(4)
C11 N3 C15 C14 -3.4(10)
C11 C12 C13 C14 -1.2(10)
C12 C13 C14 C15 1.0(10)
C13 C14 C15 Cl3 -178.5(5)
C13 C14 C15 N3 1.4(10)
C15 N3 C11 O3 -177.8(5)
C15 N3 C11 C12 3.1(9)
C16 N4 C20 Cl4 177.0(4)
C16 N4 C20 C19 -1.8(9)
C16 C17 C18 C19 -0.6(11)
C17 C18 C19 C20 0.3(10)
C18 C19 C20 Cl4 -177.7(5)
C18 C19 C20 N4 1.0(10)
C20 N4 C16 O4 -176.9(5)
C20 N4 C16 C17 1.3(8)
C26 N6 C30 O6 -175.4(6)
C26 N6 C30 C29 3.5(9)
C26 C27 C28 C29 -0.1(12)
C27 C28 C29 C30 -1.2(12)
C28 C29 C30 O6 178.3(7)
C28 C29 C30 N6 -0.5(11)
C30 N6 C26 Cl6 176.5(5)
C30 N6 C26 C27 -5.1(11)
C36 N8 C40 O8 -173.4(5)
C36 N8 C40 C39 6.7(9)
C36 C37 C38 C39 2.0(11)
C37 C38 C39 C40 2.2(11)
C38 C39 C40 O8 173.4(6)
C38 C39 C40 N8 -6.7(9)
C40 N8 C36 Cl8 178.0(5)
C40 N8 C36 C37 -2.5(10)

loop_
_platon_squeeze_void_nr
_platon_squeeze_void_average_x
_platon_squeeze_void_average_y
_platon_squeeze_void_average_z
_platon_squeeze_void_volume
_platon_squeeze_void_count_electrons
_platon_squeeze_void_content
1 -0.022 0.250 -0.007 498 140 ' '
2 0.008 0.750 -0.006 498 140 ' '
